data_1004144
loop_
_publ_author_name
'Touboul, M'
'Penin, N'
'Nowogrocki, G'

_publ_section_title
;
Crystal structure and thermal behavior of Cs2 (B4 O5 (O H)4)3 H2 O
;
_journal_coden_ASTM JSSCBI
_journal_name_full 'Journal of Solid State Chemistry'
_journal_page_first 260
_journal_page_last 265
_journal_paper_doi 10.1006/jssc.1998.8104
_journal_volume 143
_journal_year 1999
_chemical_formula_structural 'Cs2 (B4 O5 (O H)4) (H2 O)3'
_chemical_formula_sum 'B4 Cs2 H10 O12'
_chemical_name_systematic
;
Caesium tetrahydroxopentaoxoborate trihydrate
;
_space_group_IT_number 14
_symmetry_cell_setting monoclinic
_symmetry_Int_Tables_number 14
_symmetry_space_group_name_Hall '-P 2ybc'
_symmetry_space_group_name_H-M 'P 1 21/c 1'
_cell_angle_alpha 90
_cell_angle_beta 92.06(3)
_cell_angle_gamma 90
_cell_formula_units_Z 4
_cell_length_a 8.424(2)
_cell_length_b 11.378(3)
_cell_length_c 13.160(5)
_cell_volume 1260.5
_refine_ls_R_factor_all 0.029
_cod_original_formula_sum 'H10 B4 Cs2 O12'
_cod_database_code 1004144

loop_
_symmetry_equiv_pos_as_xyz
x,y,z
-x,1/2+y,1/2-z
-x,-y,-z
x,1/2-y,1/2+z

loop_
_atom_site_label
_atom_site_type_symbol
_atom_site_symmetry_multiplicity
_atom_site_Wyckoff_symbol
_atom_site_fract_x
_atom_site_fract_y
_atom_site_fract_z
_atom_site_occupancy
_atom_site_attached_hydrogens
_atom_site_calc_flag
Cs1 Cs1+ 4 e 0.26745(3) 0.05555(3) 0.48032(2) 1. 0 d
Cs2 Cs1+ 4 e 0.45359(4) 0.58447(3) 0.35863(3) 1. 0 d
B1 B3+ 4 e -0.1292(5) 0.8796(4) 0.0777(4) 1. 0 d
B2 B3+ 4 e 0.1022(5) 0.6555(4) 0.1972(3) 1. 0 d
B3 B3+ 4 e 0.1048(5) 0.8683(4) 0.1985(3) 1. 0 d
B4 B3+ 4 e -0.1384(5) 0.7691(4) 0.2360(3) 1. 0 d
O1 O2- 4 e -0.2058(4) 0.9237(3) -0.0085(2) 1. 0 d
O2 O2- 4 e 0.0273(3) 0.9044(2) 0.0975(2) 1. 0 d
O3 O2- 4 e -0.2182(3) 0.8138(2) 0.1407(2) 1. 0 d
O4 O2- 4 e 0.1835(3) 0.5509(2) 0.1929(3) 1. 0 d
O5 O2- 4 e 0.1882(3) 0.7556(2) 0.1858(2) 1. 0 d
O6 O2- 4 e -0.2617(3) 0.7490(3) 0.3085(2) 1. 0 d
O7 O2- 4 e -0.0565(3) 0.6560(2) 0.2148(2) 1. 0 d
O8 O2- 4 e -0.0205(3) 0.8545(2) 0.2720(2) 1. 0 d
O9 O2- 4 e 0.2214(3) 0.9553(2) 0.2282(2) 1. 0 d
O10 O2- 4 e 0.5211(5) 0.3946(4) 0.1540(3) 1. 0 d
O11 O2- 4 e 0.4659(5) 0.7874(5) 0.0714(3) 1. 0 d
O12 O2- 4 e 0.9360(6) 0.3256(4) 0.0293(3) 1. 0 d
H1 H1+ 4 e 0.178(6) 1.019(5) 0.237(4) 1. 0 d
H2 H1+ 4 e -0.150(7) 0.950(5) -0.040(5) 1. 0 d
H3 H1+ 4 e -0.219(6) 0.701(5) 0.354(4) 1. 0 d
H4 H1+ 4 e 0.134(7) 0.513(5) 0.201(5) 1. 0 d
H5 H1+ 4 e 0.601(8) 0.375(6) 0.192(5) 1. 0 d
H6 H1+ 4 e 0.442(8) 0.362(6) 0.179(5) 1. 0 d
H7 H1+ 4 e 0.553(8) 0.790(6) 0.119(6) 1. 0 d
H8 H1+ 4 e 0.388(8) 0.773(7) 0.110(6) 1. 0 d
H9 H1+ 4 e 0.847(8) 0.287(6) 0.032(5) 1. 0 d
H10 H1+ 4 e 0.933(8) 0.317(6) 0.092(5) 1. 0 d

loop_
_atom_type_symbol
_atom_type_oxidation_number
Cs1+ 1.000
B3+ 3.000
O2- -2.000
H1+ 1.000
